data_7248466
loop_
_publ_author_name
'Paska, Bart\/lomiej'
'Cichowicz, Grzegorz'
'Rzepi\'nski, Patryk'
'Cyra\'nski, Micha\/l Ksawery'
'Dobrzycki, \/Lukasz'
'Boese, Roland'

_publ_section_title
;
 Structural chemistry of decalins and perfluorodecalins
;
_journal_issue 19
_journal_name_full CrystEngComm
_journal_page_first 2474
_journal_page_last 2490
_journal_paper_doi 10.1039/D3CE01117H
_journal_volume 26
_journal_year 2024
_chemical_formula_sum 'C10 H18'
_chemical_formula_weight 138.24
_chemical_melting_point 229
_chemical_name_systematic 'cis-Decalin (LT form refined in monoclinic SG)'
_space_group_crystal_system monoclinic
_space_group_IT_number 15
_space_group_name_Hall '-I 2ya'
_space_group_name_H-M_alt 'I 1 2/a 1'
_atom_sites_solution_hydrogens geom
_audit_update_record
;
2023-11-05 deposited with the CCDC.	2024-02-20 downloaded from the CCDC.
;
_cell_angle_alpha 90
_cell_angle_beta 101.342(2)
_cell_angle_gamma 90
_cell_formula_units_Z 8
_cell_length_a 11.9609(10)
_cell_length_b 8.2593(7)
_cell_length_c 17.8832(17)
_cell_measurement_reflns_used 5808
_cell_measurement_temperature 132.(2)
_cell_measurement_theta_max 25.3432
_cell_measurement_theta_min 2.7262
_cell_volume 1732.2(3)
_computing_cell_refinement 'SAINT V8.34A (Bruker AXS Inc., 2013)'
_computing_data_collection 'APEX2 V2014 (Bruker AXS Inc., 2014)'
_computing_data_reduction 'SAINT V8.34A (Bruker AXS Inc., 2013)'
_computing_publication_material 'APEX2 V2014 (Bruker AXS Inc., 2014)'
_computing_structure_refinement 'SHELXL-2014/7 (Sheldrick, 2014)'
_computing_structure_solution 'SHELXS-2014 (Sheldrick, 2014)'
_diffrn_ambient_temperature 132.(2)
_diffrn_detector_area_resol_mean 10.4167
_diffrn_measured_fraction_theta_full 0.984
_diffrn_measured_fraction_theta_max 0.984
_diffrn_measurement_device_type 'Bruker D8 VENTURE'
_diffrn_measurement_method 'phi scans'
_diffrn_radiation_monochromator TRIUMPH
_diffrn_radiation_type MoK\a
_diffrn_radiation_wavelength 0.71073
_diffrn_reflns_av_R_equivalents 0.0413
_diffrn_reflns_av_unetI/netI 0.0162
_diffrn_reflns_limit_h_max 14
_diffrn_reflns_limit_h_min -14
_diffrn_reflns_limit_k_max 9
_diffrn_reflns_limit_k_min -9
_diffrn_reflns_limit_l_max 21
_diffrn_reflns_limit_l_min -21
_diffrn_reflns_number 10072
_diffrn_reflns_theta_full 25.05
_diffrn_reflns_theta_max 25.05
_diffrn_reflns_theta_min 2.32
_diffrn_source 'fine focus sealed tube'
_exptl_absorpt_coefficient_mu 0.058
_exptl_absorpt_correction_T_max 0.98
_exptl_absorpt_correction_T_min 0.89
_exptl_absorpt_correction_type multi-scan
_exptl_absorpt_process_details 'SADABS V2014/5 (Bruker AXS Inc.)'
_exptl_crystal_colour colourless
_exptl_crystal_density_diffrn 1.060
_exptl_crystal_density_method 'not measured'
_exptl_crystal_description cylindrical
_exptl_crystal_F_000 624
_exptl_crystal_recrystallization_method 'From the Melt'
_exptl_crystal_size_max 0.600
_exptl_crystal_size_mid 0.400
_exptl_crystal_size_min 0.400
_refine_diff_density_max 0.203
_refine_diff_density_min -0.175
_refine_ls_extinction_method none
_refine_ls_goodness_of_fit_ref 1.170
_refine_ls_hydrogen_treatment constr
_refine_ls_matrix_type full
_refine_ls_number_parameters 91
_refine_ls_number_reflns 1514
_refine_ls_number_restraints 0
_refine_ls_restrained_S_all 1.170
_refine_ls_R_factor_all 0.0675
_refine_ls_R_factor_gt 0.0627
_refine_ls_shift/su_max 0.000
_refine_ls_shift/su_mean 0.000
_refine_ls_structure_factor_coef Fsqd
_refine_ls_weighting_details 'w=1/[\s^2^(Fo^2^)+(0.0223P)^2^+3.2671P] where P=(Fo^2^+2Fc^2^)/3'
_refine_ls_weighting_scheme calc
_refine_ls_wR_factor_gt 0.1283
_refine_ls_wR_factor_ref 0.1317
_reflns_number_gt 1390
_reflns_number_total 1514
_reflns_threshold_expression 'I > 2\s(I)'
_cod_data_source_file d3ce01117h2.cif
_cod_data_source_block c_Dec_k180K_130K_cd_mI
_cod_depositor_comments 'Adding full bibliography for 7248441--7248493.cif.'
_cod_database_code 7248466

loop_
_space_group_symop_operation_xyz
'x, y, z'
'-x+1/2, y, -z'
'x+1/2, y+1/2, z+1/2'
'-x+1, y+1/2, -z+1/2'
'-x, -y, -z'
'x-1/2, -y, z'
'-x+1/2, -y+1/2, -z+1/2'
'x, -y+1/2, z+1/2'

loop_
_atom_site_type_symbol
_atom_site_label
_atom_site_fract_x
_atom_site_fract_y
_atom_site_fract_z
_atom_site_U_iso_or_equiv
_atom_site_adp_type
_atom_site_calc_flag
_atom_site_refinement_flags_adp
_atom_site_refinement_flags_occupancy
_atom_site_refinement_flags_posn
_atom_site_occupancy
_atom_site_disorder_assembly
_atom_site_disorder_group
C C1 0.65561(16) 0.3638(2) 0.57859(10) 0.0248(4) Uani d . . . 1 . .
H H1 0.6446 0.3464 0.5223 0.03 Uiso calc U . R 1 . .
C C2 0.73342(17) 0.2279(3) 0.61711(12) 0.0363(6) Uani d . . . 1 . .
H H2A 0.8072 0.2328 0.6 0.044 Uiso calc U . R 1 . .
H H2B 0.7487 0.2441 0.6731 0.044 Uiso calc U . R 1 . .
C C3 0.6799(2) 0.0620(3) 0.59836(15) 0.0464(6) Uani d . . . 1 . .
H H3A 0.7308 -0.0222 0.6259 0.056 Uiso calc U . R 1 . .
H H3B 0.6714 0.0413 0.543 0.056 Uiso calc U . R 1 . .
C C4 0.5633(2) 0.0509(3) 0.62064(14) 0.0431(6) Uani d . . . 1 . .
H H4A 0.5282 -0.0553 0.6045 0.052 Uiso calc U . R 1 . .
H H4B 0.5726 0.0588 0.6768 0.052 Uiso calc U . R 1 . .
C C5 0.48577(18) 0.1853(3) 0.58343(12) 0.0358(5) Uani d . . . 1 . .
H H5A 0.4129 0.1799 0.6017 0.043 Uiso calc U . R 1 . .
H H5B 0.4685 0.1678 0.5276 0.043 Uiso calc U . R 1 . .
C C6 0.53701(15) 0.3541(2) 0.59984(10) 0.0236(4) Uani d . . . 1 . .
H H6 0.4864 0.4313 0.5657 0.028 Uiso calc U . R 1 . .
C C7 0.54025(16) 0.4095(3) 0.68184(11) 0.0275(5) Uani d . . . 1 . .
H H7A 0.462 0.4082 0.6923 0.033 Uiso calc U . R 1 . .
H H7B 0.5871 0.3329 0.7175 0.033 Uiso calc U . R 1 . .
C C8 0.58974(19) 0.5795(3) 0.69586(13) 0.0379(6) Uani d . . . 1 . .
H H8A 0.594 0.6094 0.75 0.046 Uiso calc U . R 1 . .
H H8B 0.539 0.658 0.6638 0.046 Uiso calc U . R 1 . .
C C9 0.70879(19) 0.5878(3) 0.67699(13) 0.0400(6) Uani d . . . 1 . .
H H9A 0.7375 0.7004 0.6835 0.048 Uiso calc U . R 1 . .
H H9B 0.7614 0.5179 0.7128 0.048 Uiso calc U . R 1 . .
C C10 0.70670(17) 0.5326(3) 0.59523(12) 0.0323(5) Uani d . . . 1 . .
H H10A 0.7855 0.5327 0.5858 0.039 Uiso calc U . R 1 . .
H H10B 0.6617 0.611 0.5596 0.039 Uiso calc U . R 1 . .

loop_
_atom_site_aniso_label
_atom_site_aniso_U_11
_atom_site_aniso_U_22
_atom_site_aniso_U_33
_atom_site_aniso_U_12
_atom_site_aniso_U_13
_atom_site_aniso_U_23
C1 0.0250(10) 0.0314(11) 0.0187(10) -0.0016(8) 0.0059(7) 0.0001(8)
C2 0.0267(11) 0.0536(15) 0.0310(11) 0.0109(10) 0.0114(9) 0.0047(10)
C3 0.0557(15) 0.0350(13) 0.0546(15) 0.0137(12) 0.0257(12) 0.0055(11)
C4 0.0575(15) 0.0267(12) 0.0513(14) -0.0038(11) 0.0260(12) 0.0030(10)
C5 0.0342(11) 0.0395(13) 0.0359(12) -0.0114(10) 0.0122(9) -0.0034(10)
C6 0.0189(9) 0.0283(11) 0.0227(10) 0.0008(8) 0.0018(7) 0.0042(8)
C7 0.0213(9) 0.0344(12) 0.0284(10) 0.0003(9) 0.0092(8) 0.0000(9)
C8 0.0369(12) 0.0421(14) 0.0386(13) -0.0065(10) 0.0167(10) -0.0118(10)
C9 0.0363(12) 0.0483(14) 0.0378(13) -0.0174(11) 0.0135(10) -0.0144(11)
C10 0.0284(10) 0.0426(13) 0.0279(11) -0.0103(9) 0.0102(8) -0.0011(9)

loop_
_atom_type_symbol
_atom_type_description
_atom_type_scat_dispersion_real
_atom_type_scat_dispersion_imag
_atom_type_scat_source
C C 0.0033 0.0016 'International Tables Vol C Tables 4.2.6.8 and 6.1.1.4'
H H 0.0000 0.0000 'International Tables Vol C Tables 4.2.6.8 and 6.1.1.4'

loop_
_geom_angle_atom_site_label_1
_geom_angle_atom_site_label_2
_geom_angle_atom_site_label_3
_geom_angle_site_symmetry_1
_geom_angle_site_symmetry_3
_geom_angle
_geom_angle_publ_flag
C10 C1 C2 . . 113.35(17) ?
C10 C1 C6 . . 110.57(16) ?
C2 C1 C6 . . 111.00(16) ?
C10 C1 H1 . . 107.2 ?
C2 C1 H1 . . 107.2 ?
C6 C1 H1 . . 107.2 ?
C3 C2 C1 . . 111.60(18) ?
C3 C2 H2A . . 109.3 ?
C1 C2 H2A . . 109.3 ?
C3 C2 H2B . . 109.3 ?
C1 C2 H2B . . 109.3 ?
H2A C2 H2B . . 108.0 ?
C2 C3 C4 . . 111.30(19) ?
C2 C3 H3A . . 109.4 ?
C4 C3 H3A . . 109.4 ?
C2 C3 H3B . . 109.4 ?
C4 C3 H3B . . 109.4 ?
H3A C3 H3B . . 108.0 ?
C5 C4 C3 . . 110.66(18) ?
C5 C4 H4A . . 109.5 ?
C3 C4 H4A . . 109.5 ?
C5 C4 H4B . . 109.5 ?
C3 C4 H4B . . 109.5 ?
H4A C4 H4B . . 108.1 ?
C4 C5 C6 . . 113.40(18) ?
C4 C5 H5A . . 108.9 ?
C6 C5 H5A . . 108.9 ?
C4 C5 H5B . . 108.9 ?
C6 C5 H5B . . 108.9 ?
H5A C5 H5B . . 107.7 ?
C5 C6 C7 . . 112.99(16) ?
C5 C6 C1 . . 110.71(16) ?
C7 C6 C1 . . 111.72(15) ?
C5 C6 H6 . . 107.0 ?
C7 C6 H6 . . 107.0 ?
C1 C6 H6 . . 107.0 ?
C8 C7 C6 . . 111.64(16) ?
C8 C7 H7A . . 109.3 ?
C6 C7 H7A . . 109.3 ?
C8 C7 H7B . . 109.3 ?
C6 C7 H7B . . 109.3 ?
H7A C7 H7B . . 108.0 ?
C7 C8 C9 . . 110.71(18) ?
C7 C8 H8A . . 109.5 ?
C9 C8 H8A . . 109.5 ?
C7 C8 H8B . . 109.5 ?
C9 C8 H8B . . 109.5 ?
H8A C8 H8B . . 108.1 ?
C10 C9 C8 . . 110.95(17) ?
C10 C9 H9A . . 109.5 ?
C8 C9 H9A . . 109.5 ?
C10 C9 H9B . . 109.5 ?
C8 C9 H9B . . 109.5 ?
H9A C9 H9B . . 108.0 ?
C9 C10 C1 . . 112.93(17) ?
C9 C10 H10A . . 109.0 ?
C1 C10 H10A . . 109.0 ?
C9 C10 H10B . . 109.0 ?
C1 C10 H10B . . 109.0 ?
H10A C10 H10B . . 107.8 ?

loop_
_geom_bond_atom_site_label_1
_geom_bond_atom_site_label_2
_geom_bond_site_symmetry_2
_geom_bond_distance
_geom_bond_publ_flag
C1 C10 . 1.528(3) ?
C1 C2 . 1.532(3) ?
C1 C6 . 1.541(2) ?
C1 H1 . 1.0 ?
C2 C3 . 1.522(3) ?
C2 H2A . 0.99 ?
C2 H2B . 0.99 ?
C3 C4 . 1.527(3) ?
C3 H3A . 0.99 ?
C3 H3B . 0.99 ?
C4 C5 . 1.514(3) ?
C4 H4A . 0.99 ?
C4 H4B . 0.99 ?
C5 C6 . 1.528(3) ?
C5 H5A . 0.99 ?
C5 H5B . 0.99 ?
C6 C7 . 1.529(3) ?
C6 H6 . 1.0 ?
C7 C8 . 1.525(3) ?
C7 H7A . 0.99 ?
C7 H7B . 0.99 ?
C8 C9 . 1.528(3) ?
C8 H8A . 0.99 ?
C8 H8B . 0.99 ?
C9 C10 . 1.527(3) ?
C9 H9A . 0.99 ?
C9 H9B . 0.99 ?
C10 H10A . 0.99 ?
C10 H10B . 0.99 ?

loop_
_geom_torsion_atom_site_label_1
_geom_torsion_atom_site_label_2
_geom_torsion_atom_site_label_3
_geom_torsion_atom_site_label_4
_geom_torsion_site_symmetry_1
_geom_torsion_site_symmetry_2
_geom_torsion_site_symmetry_3
_geom_torsion_site_symmetry_4
_geom_torsion
_geom_torsion_publ_flag
C10 C1 C2 C3 . . . . -179.38(17) ?
C6 C1 C2 C3 . . . . 55.5(2) ?
C1 C2 C3 C4 . . . . -56.5(3) ?
C2 C3 C4 C5 . . . . 55.2(3) ?
C3 C4 C5 C6 . . . . -54.6(3) ?
C4 C5 C6 C7 . . . . -72.4(2) ?
C4 C5 C6 C1 . . . . 53.7(2) ?
C10 C1 C6 C5 . . . . -179.87(16) ?
C2 C1 C6 C5 . . . . -53.2(2) ?
C10 C1 C6 C7 . . . . -53.0(2) ?
C2 C1 C6 C7 . . . . 73.7(2) ?
C5 C6 C7 C8 . . . . -178.93(17) ?
C1 C6 C7 C8 . . . . 55.4(2) ?
C6 C7 C8 C9 . . . . -56.5(2) ?
C7 C8 C9 C10 . . . . 55.8(3) ?
C8 C9 C10 C1 . . . . -55.1(3) ?
C2 C1 C10 C9 . . . . -72.1(2) ?
C6 C1 C10 C9 . . . . 53.3(2) ?
